data_2009871
loop_
_publ_author_name
'Evans, W. J.'
'Golden, R. E.'
'Ziller, J. W.'

_publ_section_title
Bis(\m-4-methylphenoxido-1:2\k^2^<i>O</i>)tris(triphenylphosphine)-1\k^2^<i>P</i>,2\k<i>P</i>-dicopper(I)
_journal_issue 7
_journal_name_full 'Acta Crystallographica Section C'
_journal_page_first 1005
_journal_page_last 1007
_journal_paper_doi 10.1107/S0108270193012211
_journal_volume 50
_journal_year 1994
_chemical_formula_sum 'C68 H59 Cu2 O2 P3'
_chemical_formula_weight 1128.1
_symmetry_cell_setting monoclinic
_symmetry_space_group_name_Hall '-P 2ybc'
_symmetry_space_group_name_H-M 'P 1 21/c 1'
_atom_type_scat_source IntTabIV
_cell_angle_alpha 90.0
_cell_angle_beta 101.809(10)
_cell_angle_gamma 90.0
_cell_formula_units_Z 4
_cell_length_a 10.5568(13)
_cell_length_b 28.186(4)
_cell_length_c 19.640(3)
_cell_measurement_reflns_used 32
_cell_measurement_temperature 296
_cell_measurement_theta_max 13.5
_cell_measurement_theta_min 10
_cell_volume 5720.3(14)
_diffrn_measurement_device 'Siemens P3'
_diffrn_measurement_method \w
_diffrn_radiation_type MoK\a
_diffrn_radiation_wavelength 0.710730
_diffrn_reflns_av_R_equivalents 0.0156
_diffrn_reflns_limit_h_max 11
_diffrn_reflns_limit_h_min 0
_diffrn_reflns_limit_k_max 30
_diffrn_reflns_limit_k_min 0
_diffrn_reflns_limit_l_max 20
_diffrn_reflns_limit_l_min -21
_diffrn_reflns_number 8163
_diffrn_reflns_theta_max 27.5
_diffrn_standards_decay_% 2
_diffrn_standards_interval_count 97
_diffrn_standards_number 3
_exptl_absorpt_coefficient_mu 0.871
_exptl_absorpt_correction_T_max 0.7286
_exptl_absorpt_correction_T_min 0.6769
_exptl_absorpt_correction_type 'empirical [\y-scan method, XEMP program in SHELXTL/PC (Sheldrick, 1990)]'
_exptl_crystal_colour Colorless
_exptl_crystal_density_diffrn 1.310
_exptl_crystal_description Prism
_exptl_crystal_size_max 0.30
_exptl_crystal_size_mid 0.24
_exptl_crystal_size_min 0.20
_refine_diff_density_max -0.54
_refine_diff_density_min -0.48
_refine_ls_extinction_coef '\c = 0.00004'
_refine_ls_extinction_method 'F* = F~c~[1 + 0.002\cF~c~^2^/sin(2\q)]^-1/4^'
_refine_ls_goodness_of_fit_obs 1.25
_refine_ls_hydrogen_treatment noref
_refine_ls_number_parameters 677
_refine_ls_number_reflns 4800
_refine_ls_R_factor_obs 0.076
_refine_ls_shift/esd_max 0.001
_refine_ls_structure_factor_coef F
_refine_ls_weighting_details 'w = 1/[\s^2^(F) + 0.0015(F)^2^]'
_refine_ls_weighting_scheme calc
_refine_ls_wR_factor_obs 0.076
_reflns_number_observed 4800
_reflns_number_total 6398
_reflns_observed_criterion F>3.0\s(F)
_cod_data_source_file hh1062.cif
_cod_data_source_block hh1062_structure_1_of_1
_cod_depositor_comments
;
The following automatic conversions were performed:

'_refine_ls_weighting_scheme' value 'w = 1/[\s^2^(F) + 0.0015(F)^2^]'
was changed to 'calc'. New tag '_refine_ls_weighting_details' was
created. The value of the new tag was set to 'w = 1/[\s^2^(F) +
0.0015(F)^2^]'.

Automatic conversion script
Id: cif_fix_values 3143 2015-03-26 13:38:13Z robertas 
;
_cod_original_cell_volume 5720.4(13)
_cod_original_sg_symbol_H-M 'P 21/c'
_cod_database_code 2009871

loop_
_atom_site_label
_atom_site_fract_x
_atom_site_fract_y
_atom_site_fract_z
_atom_site_U_iso_or_equiv
Cu(1) .36730(10) .64260(10) .26740(10) .0400(10)
Cu(2) .35450(10) .53550(10) .26480(10) .0490(10)
P(1) .3615(2) .68360(10) .36550(10) .0390(10)
P(2) .3783(2) .67270(10) .16300(10) .0380(10)
P(3) .3265(2) .46230(10) .23910(10) .0510(10)
O(1) .2310(5) .5890(2) .2609(3) .054(2)
O(2) .4878(5) .5834(2) .2943(3) .047(2)
C(1) .3445(8) .6481(3) .4408(4) .042(3)
C(2) .3760(9) .6009(3) .4430(5) .057(4)
C(3) .3659(10) .5729(3) .4997(5) .065(4)
C(4) .3232(9) .5926(4) .5546(5) .062(4)
C(5) .2908(9) .6396(3) .5541(5) .054(4)
C(6) .2999(8) .6670(3) .4969(4) .051(4)
C(7) .2290(8) .7259(3) .3609(4) .041(3)
C(8) .1028(9) .7085(4) .3402(4) .056(4)
C(9) -.0018(10) .7396(5) .3351(5) .072(5)
C(10) .0191(11) .7869(4) .3483(5) .068(5)
C(11) .1414(10) .8036(4) .3695(5) .062(4)
C(12) .2464(9) .7737(3) .3753(5) .052(4)
C(13) .5043(8) .7203(3) .3946(4) .041(3)
C(14) .5513(9) .7451(3) .3448(5) .049(4)
C(15) .6575(9) .7739(3) .3633(5) .056(4)
C(16) .7192(9) .7785(4) .4301(6) .073(5)
C(17) .6735(9) .7543(4) .4814(5) .073(5)
C(18) .5664(9) .7255(3) .4629(5) .064(4)
C(19) .2386(8) .7105(3) .1277(4) .038(3)
C(20) .1944(8) .7398(3) .1743(5) .047(4)
C(21) .0877(9) .7687(3) .1519(5) .064(4)
C(22) .0280(9) .7700(4) .0847(5) .064(4)
C(23) .0688(9) .7405(4) .0384(5) .069(4)
C(24) .1750(8) .7109(3) .0592(5) .053(4)
C(25) .3842(8) .6312(3) .0925(4) .046(3)
C(26) .3356(9) .5864(3) .0950(5) .058(4)
C(27) .3416(11) .5543(4) .0426(7) .088(6)
C(28) .3878(12) .5666(5) -.0139(6) .087(6)
C(29) .4352(11) .6122(4) -.0174(5) .075(5)
C(30) .4317(9) .6440(3) .0338(4) .057(4)
C(31) .5167(8) .7117(3) .1609(4) .040(3)
C(32) .5046(9) .7596(3) .1448(4) .049(4)
C(33) .6161(10) .7873(3) .1496(5) .060(4)
C(34) .7349(11) .7674(4) .1694(5) .070(5)
C(35) .7490(9) .7205(4) .1849(5) .065(4)
C(36) .6402(9) .6925(3) .1810(4) .050(4)
C(37) .4750(9) .4295(3) .2360(5) .052(4)
C(38) .4842(10) .3814(3) .2480(5) .061(4)
C(39) .5991(12) .3578(4) .2461(5) .075(5)
C(40) .7016(12) .3821(4) .2338(5) .078(5)
C(41) .6969(12) .4302(5) .2227(7) .098(6)
C(42) .5815(11) .4536(3) .2245(6) .076(5)
C(43) .2582(10) .4314(3) .3048(5) .054(4)
C(44) .1414(12) .4084(4) .2922(6) .087(5)
C(45) .0931(12) .3884(4) .3460(8) .097(6)
C(46) .1595(16) .3918(4) .4116(7) .097(7)
C(47) .2785(15) .4125(5) .4258(6) .103(7)
C(48) .3242(11) .4330(4) .3721(6) .084(5)
C(49) .2168(11) .4482(3) .1575(5) .064(4)
C(50) .2441(14) .4152(4) .1111(6) .109(6)
C(51) .1562(18) .4065(5) .0504(7) .156(9)
C(52) .0423(17) .4292(5) .0352(7) .149(9)
C(53) .0157(13) .4633(5) .0777(7) .113(6)
C(54) .1034(11) .4732(4) .1389(6) .082(5)
C(55) .1051(8) .5861(3) .2354(5) .043(3)
C(56) .0275(9) .5552(3) .2647(5) .058(4)
C(57) -.1011(9) .5497(3) .2367(5) .061(4)
C(58) -.1600(9) .5743(3) .1781(5) .055(4)
C(59) -.0856(9) .6055(3) .1515(5) .058(4)
C(60) .0420(9) .6122(3) .1794(5) .057(4)
C(61) -.3015(9) .5651(4) .1458(6) .088(5)
C(62) .6068(8) .5803(3) .3332(4) .038(3)
C(63) .6551(8) .5375(3) .3640(5) .056(4)
C(64) .7807(9) .5345(4) .4016(5) .073(5)
C(65) .8624(9) .5728(4) .4116(5) .061(4)
C(66) .8149(9) .6160(4) .3833(5) .062(4)
C(67) .6896(9) .6189(3) .3449(5) .055(4)
C(68) 1.0021(9) .5688(4) .4513(6) .098(6)
H(2A) .4068 .5872 .4046 ?
H(3A) .3881 .5399 .5006 ?
H(4A) .3164 .5735 .5941 ?
H(5A) .2599 .6533 .5924 ?
H(6A) .2773 .7001 .4960 ?
H(8A) .0894 .6755 .3292 ?
H(9A) -.0885 .7276 .3224 ?
H(10A) -.0531 .8083 .3433 ?
H(11A) .1548 .8367 .3800 ?
H(12A) .3328 .7858 .3891 ?
H(14A) .5088 .7421 .2969 ?
H(15A) .6891 .7906 .3276 ?
H(16A) .7925 .7992 .4422 ?
H(17A) .7178 .7566 .5291 ?
H(18A) .5331 .7092 .4984 ?
H(20A) .2378 .7394 .2223 ?
H(21A) .0565 .7883 .1849 ?
H(22A) -.0432 .7913 .0694 ?
H(23A) .0253 .7410 -.0095 ?
H(24A) .2040 .6902 .0267 ?
H(26A) .2983 .5775 .1338 ?
H(27A) .3103 .5225 .0455 ?
H(28A) .3912 .5440 -.0501 ?
H(29A) .4697 .6213 -.0571 ?
H(30A) .4621 .6758 .0306 ?
H(32A) .4201 .7733 .1304 ?
H(33A) .6078 .8205 .1392 ?
H(34A) .8102 .7869 .1712 ?
H(35A) .8341 .7073 .1992 ?
H(36A) .6493 .6593 .1914 ?
H(38A) .4114 .3642 .2578 ?
H(39A) .6049 .3242 .2542 ?
H(40A) .7794 .3648 .2326 ?
H(41A) .7705 .4470 .2133 ?
H(42A) .5760 .4874 .2188 ?
H(44A) .0933 .4061 .2452 ?
H(45A) .0125 .3714 .3366 ?
H(46A) .1225 .3804 .4492 ?
H(47A) .3311 .4122 .4719 ?
H(48A) .4036 .4507 .3820 ?
H(50A) .3243 .3981 .1228 ?
H(51A) .1775 .3846 .0170 ?
H(52A) -.0228 .4203 -.0045 ?
H(53A) -.0619 .4819 .0654 ?
H(54A) .0851 .4975 .1696 ?
H(56A) .0661 .5373 .3051 ?
H(57A) -.1529 .5285 .2579 ?
H(59A) -.1249 .6234 .1111 ?
H(60A) .0896 .6357 .1597 ?
H(61A) -.3285 .5846 .1054 ?
H(61B) -.3136 .5323 .1330 ?
H(61C) -.3523 .5726 .1797 ?
H(63A) .5996 .5102 .3579 ?
H(64A) .8128 .5046 .4212 ?
H(66A) .8695 .6435 .3908 ?
H(67A) .6592 .6488 .3244 ?
H(68A) 1.0180 .5367 .4670 ?
H(68B) 1.0609 .5772 .4219 ?
H(68C) 1.0147 .5897 .4907 ?

loop_
_geom_angle_atom_site_label_1
_geom_angle_atom_site_label_2
_geom_angle_atom_site_label_3
_geom_angle
_geom_angle_publ_flag
P(1) Cu(1) P(2) 127.00(10) yes
P(1) Cu(1) O(2) 108.2(2) yes
P(2) Cu(1) O(2) 112.9(2) yes
P(3) Cu(2) O(1) 132.0(2) yes
O(1) Cu(2) O(2) 85.0(2) yes
Cu(1) P(1) C(7) 116.5(3) no
Cu(1) P(1) C(13) 113.2(3) no
C(7) P(1) C(13) 102.8(4) no
Cu(1) P(2) C(25) 117.9(3) no
Cu(1) P(2) C(31) 115.9(2) no
C(25) P(2) C(31) 102.6(4) no
Cu(2) P(3) C(43) 110.5(3) no
Cu(2) P(3) C(49) 116.9(3) no
C(43) P(3) C(49) 104.3(5) no
Cu(1) O(1) C(55) 134.5(5) yes
Cu(1) O(2) Cu(2) 96.5(2) yes
Cu(2) O(2) C(62) 131.4(5) yes
P(1) C(1) C(6) 122.5(6) no
C(1) C(2) C(3) 121.2(9) no
C(3) C(4) C(5) 120.6(9) no
C(1) C(6) C(5) 121.3(8) no
P(1) C(7) C(12) 123.9(7) no
C(7) C(8) C(9) 119.6(9) no
C(9) C(10) C(11) 120.1(10) no
C(7) C(12) C(11) 120.6(8) no
P(1) C(13) C(18) 124.5(7) no
C(13) C(14) C(15) 120.4(8) no
C(15) C(16) C(17) 119.4(9) no
C(13) C(18) C(17) 121.4(9) no
P(2) C(19) C(24) 124.6(7) no
C(19) C(20) C(21) 120.1(8) no
C(21) C(22) C(23) 119.3(9) no
C(19) C(24) C(23) 119.7(9) no
P(2) C(25) C(30) 122.4(7) no
P(1) Cu(1) O(1) 106.6(2) yes
P(2) Cu(1) O(1) 112.6(2) yes
O(1) Cu(1) O(2) 79.3(2) yes
P(3) Cu(2) O(2) 142.9(2) yes
Cu(1) P(1) C(1) 115.8(3) no
C(1) P(1) C(7) 101.3(4) no
C(1) P(1) C(13) 105.6(4) no
Cu(1) P(2) C(19) 112.1(3) no
C(19) P(2) C(25) 103.6(4) no
C(19) P(2) C(31) 103.0(4) no
Cu(2) P(3) C(37) 114.8(3) no
C(37) P(3) C(43) 104.3(4) no
C(37) P(3) C(49) 104.8(4) no
Cu(1) O(1) Cu(2) 96.3(2) yes
Cu(2) O(1) C(55) 124.6(5) yes
Cu(1) O(2) C(62) 130.4(5) yes
P(1) C(1) C(2) 119.6(7) no
C(2) C(1) C(6) 118.0(8) no
C(2) C(3) C(4) 119.6(9) no
C(4) C(5) C(6) 119.3(9) no
P(1) C(7) C(8) 117.5(7) no
C(8) C(7) C(12) 118.6(8) no
C(8) C(9) C(10) 120.2(10) no
C(10) C(11) C(12) 120.9(10) no
P(1) C(13) C(14) 117.4(6) no
C(14) C(13) C(18) 118.1(8) no
C(14) C(15) C(16) 121.5(10) no
C(16) C(17) C(18) 119.2(8) no
P(2) C(19) C(20) 116.8(6) no
C(20) C(19) C(24) 118.6(7) no
C(20) C(21) C(22) 121.2(10) no
C(22) C(23) C(24) 121.1(8) no
P(2) C(25) C(26) 119.6(7) no
C(26) C(25) C(30) 117.9(8) no
C(25) C(26) C(27) 120.2(10) no
C(27) C(28) C(29) 118.4(11) no
C(25) C(30) C(29) 120.9(9) no
P(2) C(31) C(36) 117.6(7) no
C(31) C(32) C(33) 119.4(8) no
C(33) C(34) C(35) 121.3(10) no
C(31) C(36) C(35) 120.9(9) no
P(3) C(37) C(42) 119.5(7) no
C(37) C(38) C(39) 119.8(10) no
C(39) C(40) C(41) 121.8(12) no
C(37) C(42) C(41) 121.4(10) no
P(3) C(43) C(48) 118.2(8) no
C(43) C(44) C(45) 120.9(10) no
C(45) C(46) C(47) 120.6(14) no
C(43) C(48) C(47) 122.7(11) no
P(3) C(49) C(54) 119.1(8) no
C(49) C(50) C(51) 120.0(13) no
C(51) C(52) C(53) 119.7(13) no
C(49) C(54) C(53) 121.3(11) no
O(1) C(55) C(60) 123.6(8) no
C(55) C(56) C(57) 121.6(8) no
C(57) C(58) C(59) 116.8(8) no
C(59) C(58) C(61) 123.2(9) no
C(55) C(60) C(59) 121.7(9) no
O(2) C(62) C(67) 122.2(7) no
C(62) C(63) C(64) 120.6(8) no
C(64) C(65) C(66) 117.9(8) no
C(66) C(65) C(68) 120.1(9) no
C(62) C(67) C(66) 123.0(8) no
C(26) C(27) C(28) 121.7(11) no
C(28) C(29) C(30) 120.8(11) no
P(2) C(31) C(32) 123.5(7) no
C(32) C(31) C(36) 118.7(8) no
C(32) C(33) C(34) 120.4(9) no
C(34) C(35) C(36) 119.4(9) no
P(3) C(37) C(38) 121.5(8) no
C(38) C(37) C(42) 119.0(9) no
C(38) C(39) C(40) 120.1(10) no
C(40) C(41) C(42) 117.9(12) no
P(3) C(43) C(44) 124.8(8) no
C(44) C(43) C(48) 116.9(10) no
C(44) C(45) C(46) 120.2(12) no
C(46) C(47) C(48) 118.5(11) no
P(3) C(49) C(50) 123.3(9) no
C(50) C(49) C(54) 117.5(9) no
C(50) C(51) C(52) 121.5(13) no
C(52) C(53) C(54) 119.7(13) no
O(1) C(55) C(56) 120.8(7) no
C(56) C(55) C(60) 115.6(8) no
C(56) C(57) C(58) 121.3(9) no
C(57) C(58) C(61) 120.0(9) no
C(58) C(59) C(60) 122.7(9) no
O(2) C(62) C(63) 121.5(7) no
C(63) C(62) C(67) 116.4(7) no
C(63) C(64) C(65) 122.4(9) no
C(64) C(65) C(68) 122.0(10) no
C(65) C(66) C(67) 119.8(9) no

loop_
_geom_bond_atom_site_label_1
_geom_bond_atom_site_label_2
_geom_bond_distance
_geom_bond_publ_flag
Cu(1) P(1) 2.258(2) yes
Cu(1) O(1) 2.071(6) yes
Cu(2) P(3) 2.129(3) yes
Cu(2) O(2) 1.952(5) yes
P(1) C(7) 1.826(9) yes
P(2) C(19) 1.837(8) yes
P(2) C(31) 1.836(9) yes
P(3) C(43) 1.823(11) yes
O(1) C(55) 1.324(9) yes
C(1) C(2) 1.370(12) no
C(2) C(3) 1.386(14) no
C(4) C(5) 1.366(15) no
C(7) C(8) 1.399(12) no
C(8) C(9) 1.397(15) no
C(10) C(11) 1.357(15) no
C(13) C(14) 1.375(13) no
C(14) C(15) 1.371(12) no
C(16) C(17) 1.382(16) no
C(19) C(20) 1.384(13) no
C(20) C(21) 1.386(13) no
C(22) C(23) 1.365(15) no
C(25) C(26) 1.368(13) no
C(26) C(27) 1.381(16) no
C(28) C(29) 1.386(18) no
C(31) C(32) 1.385(12) no
C(32) C(33) 1.399(14) no
C(34) C(35) 1.358(17) no
C(37) C(38) 1.378(13) no
C(38) C(39) 1.389(16) no
C(40) C(41) 1.372(18) no
C(43) C(44) 1.370(15) no
C(44) C(45) 1.38(2) no
C(46) C(47) 1.36(2) no
C(49) C(50) 1.373(15) no
C(49) C(54) 1.372(15) no
C(51) C(52) 1.34(2) no
C(53) C(54) 1.385(16) no
C(55) C(60) 1.376(12) no
C(57) C(58) 1.377(13) no
C(58) C(61) 1.521(12) no
C(62) C(63) 1.399(12) no
C(63) C(64) 1.381(12) no
C(65) C(66) 1.388(15) no
C(66) C(67) 1.385(12) no
C(50) C(51) 1.376(18) no
C(52) C(53) 1.34(2) no
C(55) C(56) 1.396(13) no
C(56) C(57) 1.366(13) no
C(58) C(59) 1.354(14) no
C(59) C(60) 1.360(13) no
C(62) C(67) 1.384(12) no
C(64) C(65) 1.371(15) no
C(65) C(68) 1.524(12) no
Cu(1) Cu(2) 3.0220(10) no
Cu(1) P(2) 2.244(2) yes
Cu(1) O(2) 2.097(5) yes
Cu(2) O(1) 1.986(6) yes
P(1) C(1) 1.827(9) yes
P(1) C(13) 1.821(8) yes
P(2) C(25) 1.822(9) yes
P(3) C(37) 1.832(10) yes
P(3) C(49) 1.820(9) yes
O(2) C(62) 1.334(9) yes
C(1) C(6) 1.390(13) no
C(3) C(4) 1.368(15) no
C(5) C(6) 1.383(13) no
C(7) C(12) 1.382(13) no
C(9) C(10) 1.367(17) no
C(11) C(12) 1.377(14) no
C(13) C(18) 1.374(11) no
C(15) C(16) 1.346(14) no
C(17) C(18) 1.379(14) no
C(19) C(24) 1.375(11) no
C(21) C(22) 1.342(14) no
C(23) C(24) 1.390(13) no
C(35) C(36) 1.384(14) no
C(39) C(40) 1.344(18) no
C(41) C(42) 1.392(17) no
C(43) C(48) 1.364(13) no
C(45) C(46) 1.337(19) no
C(25) C(30) 1.397(13) no
C(27) C(28) 1.345(19) no
C(29) C(30) 1.352(15) no
C(31) C(36) 1.392(12) no
C(33) C(34) 1.355(15) no
C(37) C(42) 1.371(15) no
C(47) C(48) 1.373(18) no
